data_4514358
loop_
_publ_author_name
'Arokianathar, Jude N.'
'Frost, Aileen B.'
'Slawin, Alexandra M. Z.'
'Stead, Darren'
'Smith, Andrew D.'

_publ_section_title
;
 Isothiourea-Catalyzed Enantioselective Addition of 4-Nitrophenyl Esters
 to Iminium Ions
;
_journal_issue 2
_journal_name_full 'ACS Catalysis'
_journal_page_first 1153
_journal_paper_doi 10.1021/acscatal.7b02697
_journal_volume 8
_journal_year 2018
_chemical_formula_moiety 'C30 H27.67 Br N2 O1.33'
_chemical_formula_sum 'C30 H27.67 Br N2 O1.33'
_chemical_formula_weight 517.42
_space_group_crystal_system triclinic
_space_group_IT_number 2
_space_group_name_Hall '-P 1'
_space_group_name_H-M_alt 'P -1'
_symmetry_space_group_name_Hall '-P 1'
_symmetry_space_group_name_H-M 'P -1'
_atom_sites_solution_hydrogens geom
_atom_sites_solution_primary direct
_atom_sites_solution_secondary difmap
_audit_creation_date 2015-10-19
_audit_creation_method 'by CrystalStructure 4.1'
_cell_angle_alpha 81.051(14)
_cell_angle_beta 77.873(12)
_cell_angle_gamma 82.012(13)
_cell_formula_units_Z 6
_cell_length_a 14.476(3)
_cell_length_b 17.657(4)
_cell_length_c 18.147(4)
_cell_measurement_reflns_used 3510
_cell_measurement_temperature 93
_cell_measurement_theta_max 23.80
_cell_measurement_theta_min 2.30
_cell_volume 4452.5(17)
_computing_cell_refinement 'CrystalClear-SM Expert 2.1 b45'
_computing_data_collection 'CrystalClear-SM Expert 2.1 b45 (Rigaku, 2015)'
_computing_data_reduction 'CrystalClear-SM Expert 2.1 b45'
_computing_molecular_graphics 'CrystalStructure 4.1'
_computing_publication_material 'CrystalStructure 4.1 (Rigaku, 2014)'
_computing_structure_refinement 'SHELXL2013 (Sheldrick, 2008)'
_computing_structure_solution 'DIRDIF99-PATTY (Gould, et al., 1999)'
_diffrn_ambient_temperature 93
_diffrn_detector_area_resol_mean 5.814
_diffrn_measured_fraction_theta_full 0.991
_diffrn_measured_fraction_theta_max 0.985
_diffrn_measurement_device_type 'Rigaku XtaLAB P200'
_diffrn_measurement_method \w
_diffrn_radiation_type 'Mo K\a'
_diffrn_radiation_wavelength 0.71075
_diffrn_reflns_av_R_equivalents 0.2363
_diffrn_reflns_Laue_measured_fraction_full 0.991
_diffrn_reflns_Laue_measured_fraction_max 0.985
_diffrn_reflns_limit_h_max 17
_diffrn_reflns_limit_h_min -17
_diffrn_reflns_limit_k_max 21
_diffrn_reflns_limit_k_min -21
_diffrn_reflns_limit_l_max 21
_diffrn_reflns_limit_l_min -21
_diffrn_reflns_number 43149
_diffrn_reflns_point_group_measured_fraction_full 0.991
_diffrn_reflns_point_group_measured_fraction_max 0.985
_diffrn_reflns_theta_full 25.242
_diffrn_reflns_theta_max 25.473
_diffrn_reflns_theta_min 2.214
_diffrn_standards_number 0
_exptl_absorpt_coefficient_mu 1.411
_exptl_absorpt_correction_T_max 0.986
_exptl_absorpt_correction_T_min 0.634
_exptl_absorpt_correction_type multi-scan
_exptl_absorpt_process_details 'REQAB (Rigaku, 1998)'
_exptl_crystal_colour colorless
_exptl_crystal_density_diffrn 1.158
_exptl_crystal_density_method 'not measured'
_exptl_crystal_description platelet
_exptl_crystal_F_000 1603.86
_exptl_crystal_size_max 0.200
_exptl_crystal_size_mid 0.030
_exptl_crystal_size_min 0.010
_refine_diff_density_max 1.15
_refine_diff_density_min -0.78
_refine_ls_extinction_method none
_refine_ls_goodness_of_fit_ref 0.974
_refine_ls_hydrogen_treatment mixed
_refine_ls_number_parameters 947
_refine_ls_number_reflns 16267
_refine_ls_number_restraints 3
_refine_ls_R_factor_all 0.2852
_refine_ls_R_factor_gt 0.1239
_refine_ls_shift/su_max 0.000
_refine_ls_structure_factor_coef Fsqd
_refine_ls_weighting_details 'w = 1/[\s^2^(Fo^2^)+(0.1829P)^2^] where P=(Fo^2^+2Fc^2^)/3'
_refine_ls_weighting_scheme calc
_refine_ls_wR_factor_gt 0.2958
_refine_ls_wR_factor_ref 0.4058
_reflns_number_gt 5513
_reflns_number_total 16267
_reflns_threshold_expression F^2^>2.0\s(F^2^)
_cod_data_source_file cs7b02697_si_002.cif
_cod_data_source_block 31major
_cod_depositor_comments 'Adding full bibliography for 4514357--4514358.cif.'
_cod_database_code 4514358

loop_
_space_group_symop_id
_space_group_symop_operation_xyz
1 +X,+Y,+Z
2 -X,-Y,-Z

loop_
_atom_site_label
_atom_site_type_symbol
_atom_site_fract_x
_atom_site_fract_y
_atom_site_fract_z
_atom_site_U_iso_or_equiv
_atom_site_adp_type
_atom_site_occupancy
_atom_site_site_symmetry_order
_atom_site_calc_flag
_atom_site_refinement_flags_posn
_atom_site_refinement_flags_adp
_atom_site_refinement_flags_occupancy
Br1 Br 0.25770(9) 0.16899(8) 1.21333(8) 0.0720(5) Uani 1 1 d . . .
Br2 Br 0.09113(9) 1.05955(7) 0.11328(8) 0.0718(5) Uani 1 1 d . . .
Br3 Br 0.53832(11) 0.23448(9) 0.17032(12) 0.1002(6) Uani 1 1 d . . .
O1 O -0.117(3) 0.014(2) 0.659(2) 0.081(10) Uiso 0.25 1 d . . P
O2 O -0.076(3) 0.151(3) 0.423(2) 0.106(13) Uiso 0.25 1 d . . P
O3 O 0.674(3) 0.819(3) 0.591(3) 0.115(14) Uiso 0.25 1 d . . P
O4 O 0.281(5) -0.037(4) 0.630(4) 0.17(2) Uiso 0.25 1 d . . P
O18 O 0.1442(5) 0.3482(5) 0.8576(5) 0.066(2) Uani 1 1 d . . .
O58 O 0.1716(5) 0.6474(4) 0.1909(4) 0.055(2) Uani 1 1 d . . .
O98 O 0.5096(5) 0.6321(4) 0.1940(5) 0.062(2) Uani 1 1 d . . .
N1 N 0.2579(7) 0.2342(6) 0.7417(6) 0.064(3) Uani 1 1 d . . .
N19 N 0.2875(6) 0.3960(5) 0.8279(5) 0.051(2) Uani 1 1 d D . .
N41 N 0.1438(6) 0.5983(5) 0.0368(5) 0.051(2) Uani 1 1 d . . .
N59 N 0.0132(6) 0.6304(6) 0.2138(6) 0.056(3) Uani 1 1 d D . .
N81 N 0.3538(6) 0.6571(6) 0.3386(6) 0.060(3) Uani 1 1 d . . .
N99 N 0.3765(7) 0.6701(5) 0.1450(6) 0.056(3) Uani 1 1 d D . .
C2 C 0.2433(8) 0.2018(7) 0.8219(7) 0.055(3) Uani 1 1 d . . .
H2 H 0.1731 0.2045 0.8414 0.066 Uiso 1 1 calc R U .
C3 C 0.2840(8) 0.1177(8) 0.8366(8) 0.064(3) Uani 1 1 d . . .
C4 C 0.2497(9) 0.0736(7) 0.9033(8) 0.065(3) Uani 1 1 d . . .
H4 H 0.2025 0.0964 0.9406 0.078 Uiso 1 1 calc R U .
C5 C 0.2840(9) -0.0063(8) 0.9174(9) 0.080(4) Uani 1 1 d . . .
H5 H 0.2592 -0.0371 0.9631 0.096 Uiso 1 1 calc R U .
C6 C 0.3557(11) -0.0382(8) 0.8616(11) 0.083(4) Uani 1 1 d . . .
H6 H 0.3823 -0.0903 0.8703 0.099 Uiso 1 1 calc R U .
C7 C 0.3862(10) 0.0069(10) 0.7950(10) 0.085(4) Uani 1 1 d . . .
H7 H 0.4326 -0.0156 0.7570 0.102 Uiso 1 1 calc R U .
C8 C 0.3519(9) 0.0848(8) 0.7802(9) 0.070(4) Uani 1 1 d . . .
C9 C 0.3845(9) 0.1318(11) 0.7035(9) 0.093(5) Uani 1 1 d . . .
H9A H 0.4544 0.1212 0.6888 0.112 Uiso 1 1 calc R U .
H9B H 0.3560 0.1142 0.6650 0.112 Uiso 1 1 calc R U .
C10 C 0.3587(10) 0.2174(9) 0.7024(8) 0.083(4) Uani 1 1 d . . .
H10A H 0.4015 0.2384 0.7282 0.100 Uiso 1 1 calc R U .
H10B H 0.3669 0.2427 0.6491 0.100 Uiso 1 1 calc R U .
C11 C 0.1909(10) 0.2205(8) 0.6993(8) 0.070(4) Uani 1 1 d . . .
C12 C 0.1180(10) 0.1723(10) 0.7304(8) 0.085(4) Uani 1 1 d . . .
H12 H 0.1146 0.1453 0.7802 0.102 Uiso 1 1 calc R U .
C13 C 0.0504(11) 0.1647(12) 0.6869(11) 0.107(6) Uani 1 1 d . . .
H13 H 0.0022 0.1319 0.7082 0.128 Uiso 1 1 calc R U .
C14 C 0.0519(11) 0.2028(10) 0.6155(11) 0.095(5) Uani 1 1 d . . .
H14 H 0.0050 0.1971 0.5877 0.114 Uiso 1 1 calc R U .
C15 C 0.1218(12) 0.2491(9) 0.5843(9) 0.096(5) Uani 1 1 d . . .
H15 H 0.1249 0.2751 0.5341 0.116 Uiso 1 1 calc R U .
C16 C 0.1906(12) 0.2585(10) 0.6278(10) 0.100(5) Uani 1 1 d . . .
H16 H 0.2376 0.2923 0.6061 0.121 Uiso 1 1 calc R U .
C17 C 0.2840(7) 0.2553(7) 0.8659(7) 0.052(3) Uani 1 1 d . . .
H17 H 0.3534 0.2558 0.8442 0.062 Uiso 1 1 calc R U .
C18 C 0.2347(8) 0.3368(6) 0.8475(6) 0.051(3) Uani 1 1 d . . .
C20 C 0.2473(7) 0.4749(6) 0.8187(6) 0.049(3) Uani 1 1 d . . .
H20A H 0.2752 0.5038 0.8496 0.059 Uiso 1 1 calc R U .
H20B H 0.1782 0.4771 0.8394 0.059 Uiso 1 1 calc R U .
C21 C 0.2617(8) 0.5154(7) 0.7379(8) 0.057(3) Uani 1 1 d . . .
C22 C 0.2859(8) 0.4743(8) 0.6753(8) 0.065(4) Uani 1 1 d . . .
H22 H 0.2926 0.4195 0.6827 0.078 Uiso 1 1 calc R U .
C23 C 0.3000(10) 0.5140(10) 0.6024(8) 0.080(4) Uani 1 1 d . . .
H23 H 0.3163 0.4861 0.5600 0.096 Uiso 1 1 calc R U .
C24 C 0.2906(10) 0.5943(12) 0.5908(9) 0.091(5) Uani 1 1 d . . .
H24 H 0.3032 0.6204 0.5404 0.110 Uiso 1 1 calc R U .
C25 C 0.2633(9) 0.6364(10) 0.6515(10) 0.080(4) Uani 1 1 d . . .
H25 H 0.2544 0.6912 0.6432 0.096 Uiso 1 1 calc R U .
C26 C 0.2490(7) 0.5974(8) 0.7247(8) 0.062(3) Uani 1 1 d . . .
H26 H 0.2304 0.6258 0.7667 0.075 Uiso 1 1 calc R U .
C27 C 0.2734(8) 0.2336(6) 0.9478(7) 0.053(3) Uani 1 1 d . . .
C28 C 0.1874(8) 0.2503(6) 1.0028(8) 0.056(3) Uani 1 1 d . . .
H28 H 0.1319 0.2755 0.9857 0.067 Uiso 1 1 calc R U .
C29 C 0.1849(8) 0.2302(7) 1.0796(7) 0.056(3) Uani 1 1 d . . .
H29 H 0.1274 0.2415 1.1144 0.067 Uiso 1 1 calc R U .
C30 C 0.2627(8) 0.1947(6) 1.1070(7) 0.055(3) Uani 1 1 d . . .
C31 C 0.3461(8) 0.1722(7) 1.0564(7) 0.058(3) Uani 1 1 d . . .
H31 H 0.3989 0.1433 1.0749 0.070 Uiso 1 1 calc R U .
C32 C 0.3500(8) 0.1932(7) 0.9788(8) 0.058(3) Uani 1 1 d . . .
H32 H 0.4075 0.1794 0.9450 0.070 Uiso 1 1 calc R U .
C42 C 0.1495(7) 0.6817(6) 0.0323(7) 0.050(3) Uani 1 1 d . . .
H42 H 0.2140 0.6881 0.0404 0.059 Uiso 1 1 calc R U .
C43 C 0.1394(8) 0.7233(7) -0.0433(7) 0.055(3) Uani 1 1 d . . .
C44 C 0.1788(7) 0.7944(7) -0.0720(7) 0.056(3) Uani 1 1 d . . .
H44 H 0.2135 0.8139 -0.0415 0.067 Uiso 1 1 calc R U .
C45 C 0.1696(9) 0.8360(8) -0.1410(7) 0.066(3) Uani 1 1 d . . .
H45 H 0.1953 0.8839 -0.1566 0.079 Uiso 1 1 calc R U .
C46 C 0.1216(9) 0.8066(8) -0.1880(8) 0.071(4) Uani 1 1 d . . .
H46 H 0.1142 0.8345 -0.2359 0.085 Uiso 1 1 calc R U .
C47 C 0.0849(8) 0.7362(8) -0.1637(8) 0.066(4) Uani 1 1 d . . .
H47 H 0.0540 0.7158 -0.1963 0.079 Uiso 1 1 calc R U .
C48 C 0.0925(8) 0.6936(7) -0.0908(8) 0.058(3) Uani 1 1 d . . .
C49 C 0.0560(8) 0.6168(7) -0.0693(7) 0.053(3) Uani 1 1 d . . .
H49A H 0.0957 0.5801 -0.1023 0.064 Uiso 1 1 calc R U .
H49B H -0.0097 0.6214 -0.0785 0.064 Uiso 1 1 calc R U .
C50 C 0.0562(8) 0.5845(7) 0.0134(7) 0.061(3) Uani 1 1 d . . .
H50A H 0.0002 0.6091 0.0461 0.073 Uiso 1 1 calc R U .
H50B H 0.0513 0.5284 0.0205 0.073 Uiso 1 1 calc R U .
C51 C 0.2287(7) 0.5503(6) 0.0120(6) 0.047(3) Uani 1 1 d . . .
C52 C 0.3171(8) 0.5792(7) -0.0243(6) 0.052(3) Uani 1 1 d . . .
H52 H 0.3207 0.6332 -0.0349 0.063 Uiso 1 1 calc R U .
C53 C 0.3985(8) 0.5277(7) -0.0442(7) 0.058(3) Uani 1 1 d . . .
H53 H 0.4564 0.5474 -0.0694 0.070 Uiso 1 1 calc R U .
C54 C 0.3961(8) 0.4491(7) -0.0279(7) 0.056(3) Uani 1 1 d . . .
H54 H 0.4524 0.4152 -0.0403 0.067 Uiso 1 1 calc R U .
C55 C 0.3109(8) 0.4195(7) 0.0068(6) 0.055(3) Uani 1 1 d . . .
H55 H 0.3091 0.3652 0.0174 0.066 Uiso 1 1 calc R U .
C56 C 0.2295(8) 0.4684(6) 0.0258(6) 0.050(3) Uani 1 1 d . . .
H56 H 0.1720 0.4470 0.0488 0.060 Uiso 1 1 calc R U .
C57 C 0.0759(7) 0.7107(6) 0.1000(7) 0.054(3) Uani 1 1 d . . .
H57 H 0.0110 0.7054 0.0920 0.065 Uiso 1 1 calc R U .
C58 C 0.0915(8) 0.6599(6) 0.1716(7) 0.051(3) Uani 1 1 d . . .
C60 C 0.0141(8) 0.5818(7) 0.2884(7) 0.060(3) Uani 1 1 d . . .
H60A H -0.0471 0.5939 0.3230 0.072 Uiso 1 1 calc R U .
H60B H 0.0653 0.5955 0.3108 0.072 Uiso 1 1 calc R U .
C61 C 0.0289(7) 0.4973(7) 0.2840(6) 0.048(3) Uani 1 1 d . . .
C62 C 0.0960(8) 0.4642(8) 0.2287(8) 0.068(4) Uani 1 1 d . . .
H62 H 0.1300 0.4967 0.1884 0.081 Uiso 1 1 calc R U .
C63 C 0.1152(9) 0.3844(8) 0.2306(8) 0.077(4) Uani 1 1 d . . .
H63 H 0.1632 0.3635 0.1925 0.093 Uiso 1 1 calc R U .
C64 C 0.0647(9) 0.3350(8) 0.2879(8) 0.067(4) Uani 1 1 d . . .
H64 H 0.0800 0.2806 0.2914 0.080 Uiso 1 1 calc R U .
C65 C -0.0082(10) 0.3682(8) 0.3391(8) 0.072(4) Uani 1 1 d . . .
H65 H -0.0473 0.3358 0.3757 0.086 Uiso 1 1 calc R U .
C66 C -0.0262(9) 0.4476(8) 0.3388(7) 0.071(4) Uani 1 1 d . . .
H66 H -0.0758 0.4685 0.3757 0.085 Uiso 1 1 calc R U .
C67 C 0.0808(7) 0.7959(6) 0.1052(7) 0.050(3) Uani 1 1 d . . .
C68 C 0.1506(7) 0.8210(6) 0.1349(7) 0.052(3) Uani 1 1 d . . .
H68 H 0.1976 0.7843 0.1537 0.062 Uiso 1 1 calc R U .
C69 C 0.1526(8) 0.8988(7) 0.1375(7) 0.057(3) Uani 1 1 d . . .
H69 H 0.2014 0.9151 0.1572 0.068 Uiso 1 1 calc R U .
C70 C 0.0849(8) 0.9520(6) 0.1119(7) 0.054(3) Uani 1 1 d . . .
C71 C 0.0133(8) 0.9311(7) 0.0832(7) 0.060(3) Uani 1 1 d . . .
H71 H -0.0347 0.9686 0.0672 0.072 Uiso 1 1 calc R U .
C72 C 0.0132(8) 0.8536(7) 0.0782(6) 0.057(3) Uani 1 1 d . . .
H72 H -0.0340 0.8386 0.0559 0.068 Uiso 1 1 calc R U .
C82 C 0.3685(8) 0.5731(7) 0.3304(7) 0.056(3) Uani 1 1 d . . .
H82 H 0.4313 0.5512 0.3437 0.068 Uiso 1 1 calc R U .
C83 C 0.2928(9) 0.5304(7) 0.3829(7) 0.060(3) Uani 1 1 d . . .
C84 C 0.3092(9) 0.4498(8) 0.3988(7) 0.069(4) Uani 1 1 d . . .
H84 H 0.3689 0.4240 0.3780 0.083 Uiso 1 1 calc R U .
C85 C 0.2400(12) 0.4072(9) 0.4444(8) 0.083(4) Uani 1 1 d . . .
H85 H 0.2517 0.3527 0.4545 0.100 Uiso 1 1 calc R U .
C86 C 0.1501(11) 0.4469(10) 0.4764(8) 0.085(4) Uani 1 1 d . . .
H86 H 0.1013 0.4184 0.5066 0.102 Uiso 1 1 calc R U .
C87 C 0.1354(10) 0.5245(9) 0.4633(7) 0.076(4) Uani 1 1 d . . .
H87 H 0.0765 0.5503 0.4855 0.091 Uiso 1 1 calc R U .
C88 C 0.2062(9) 0.5682(8) 0.4169(7) 0.066(4) Uani 1 1 d . . .
C89 C 0.1879(9) 0.6557(8) 0.4039(7) 0.071(4) Uani 1 1 d . . .
H89A H 0.1218 0.6707 0.3962 0.085 Uiso 1 1 calc R U .
H89B H 0.1946 0.6767 0.4498 0.085 Uiso 1 1 calc R U .
C90 C 0.2556(8) 0.6907(7) 0.3358(7) 0.064(3) Uani 1 1 d . . .
H90A H 0.2384 0.6808 0.2884 0.077 Uiso 1 1 calc R U .
H90B H 0.2504 0.7472 0.3356 0.077 Uiso 1 1 calc R U .
C91 C 0.3985(9) 0.6822(7) 0.3912(7) 0.062(3) Uani 1 1 d . . .
C92 C 0.4742(10) 0.6374(9) 0.4199(9) 0.084(4) Uani 1 1 d . . .
H92 H 0.4956 0.5882 0.4039 0.100 Uiso 1 1 calc R U .
C93 C 0.5189(12) 0.6621(11) 0.4708(10) 0.099(5) Uani 1 1 d . . .
H93 H 0.5701 0.6298 0.4885 0.119 Uiso 1 1 calc R U .
C94 C 0.4900(12) 0.7334(12) 0.4963(9) 0.099(5) Uani 1 1 d . . .
H94 H 0.5197 0.7499 0.5321 0.118 Uiso 1 1 calc R U .
C95 C 0.4165(14) 0.7800(10) 0.4680(10) 0.106(5) Uani 1 1 d . . .
H95 H 0.3973 0.8300 0.4827 0.127 Uiso 1 1 calc R U .
C96 C 0.3696(12) 0.7533(9) 0.4169(9) 0.096(5) Uani 1 1 d . . .
H96 H 0.3173 0.7849 0.4002 0.115 Uiso 1 1 calc R U .
C97 C 0.3716(7) 0.5624(6) 0.2468(6) 0.049(3) Uani 1 1 d . . .
H97 H 0.3046 0.5703 0.2386 0.059 Uiso 1 1 calc R U .
C98 C 0.4247(8) 0.6250(6) 0.1937(7) 0.051(3) Uani 1 1 d . . .
C100 C 0.4176(8) 0.7309(7) 0.0873(7) 0.066(3) Uani 1 1 d . . .
H10C H 0.3877 0.7351 0.0424 0.079 Uiso 1 1 calc R U .
H10D H 0.4863 0.7148 0.0711 0.079 Uiso 1 1 calc R U .
C101 C 0.4061(7) 0.8104(7) 0.1130(8) 0.056(3) Uani 1 1 d . . .
C102 C 0.4016(8) 0.8190(8) 0.1877(10) 0.072(4) Uani 1 1 d . . .
H102 H 0.4038 0.7747 0.2246 0.087 Uiso 1 1 calc R U .
C103 C 0.3936(10) 0.8930(9) 0.2100(10) 0.088(5) Uani 1 1 d . . .
H103 H 0.3882 0.8991 0.2618 0.105 Uiso 1 1 calc R U .
C104 C 0.3939(11) 0.9562(8) 0.1548(13) 0.095(6) Uani 1 1 d . . .
H104 H 0.3920 1.0063 0.1686 0.113 Uiso 1 1 calc R U .
C105 C 0.3967(8) 0.9482(8) 0.0816(11) 0.084(5) Uani 1 1 d . . .
H105 H 0.3940 0.9925 0.0446 0.101 Uiso 1 1 calc R U .
C106 C 0.4035(7) 0.8751(7) 0.0606(8) 0.062(3) Uani 1 1 d . . .
H106 H 0.4064 0.8698 0.0088 0.074 Uiso 1 1 calc R U .
C107 C 0.4131(8) 0.4833(6) 0.2279(6) 0.050(3) Uani 1 1 d . . .
C108 C 0.5014(8) 0.4490(7) 0.2442(7) 0.058(3) Uani 1 1 d . . .
H108 H 0.5368 0.4770 0.2670 0.069 Uiso 1 1 calc R U .
C109 C 0.5373(8) 0.3769(7) 0.2284(7) 0.064(3) Uani 1 1 d . . .
H109 H 0.5969 0.3546 0.2402 0.077 Uiso 1 1 calc R U .
C110 C 0.4857(9) 0.3363(7) 0.1948(8) 0.069(4) Uani 1 1 d . . .
C111 C 0.3992(8) 0.3677(7) 0.1754(8) 0.066(4) Uani 1 1 d . . .
H111 H 0.3657 0.3400 0.1506 0.079 Uiso 1 1 calc R U .
C112 C 0.3639(8) 0.4399(7) 0.1933(7) 0.058(3) Uani 1 1 d . . .
H112 H 0.3039 0.4615 0.1820 0.069 Uiso 1 1 calc R U .
H19 H 0.354(2) 0.378(6) 0.832(5) 0.06(3) Uiso 1 1 d D . .
H59 H -0.032(12) 0.605(12) 0.196(13) 0.4(2) Uiso 1 1 d D . .
H99 H 0.309(3) 0.663(8) 0.152(8) 0.11(5) Uiso 1 1 d D . .

loop_
_atom_site_aniso_label
_atom_site_aniso_U_11
_atom_site_aniso_U_22
_atom_site_aniso_U_33
_atom_site_aniso_U_23
_atom_site_aniso_U_13
_atom_site_aniso_U_12
Br1 0.0695(9) 0.0671(9) 0.0783(10) -0.0004(7) -0.0180(7) -0.0079(7)
Br2 0.0670(9) 0.0498(8) 0.1037(11) -0.0089(7) -0.0268(7) -0.0093(6)
Br3 0.0717(10) 0.0621(10) 0.1728(18) -0.0429(10) -0.0222(10) 0.0007(7)
O18 0.034(5) 0.067(6) 0.095(6) 0.003(5) -0.012(4) -0.010(4)
O58 0.041(5) 0.050(5) 0.078(6) -0.006(4) -0.023(4) -0.005(4)
O98 0.033(5) 0.057(5) 0.103(7) -0.011(5) -0.024(4) -0.009(4)
N1 0.054(7) 0.074(7) 0.070(8) -0.015(6) -0.011(5) -0.023(5)
N19 0.042(6) 0.041(6) 0.073(7) -0.004(5) -0.018(5) -0.010(5)
N41 0.035(5) 0.043(5) 0.079(7) -0.011(5) -0.017(4) -0.008(4)
N59 0.039(6) 0.062(6) 0.067(7) -0.004(5) -0.006(5) -0.015(5)
N81 0.043(6) 0.067(7) 0.075(7) -0.011(6) -0.029(5) 0.000(5)
N99 0.045(6) 0.047(6) 0.071(7) 0.002(5) -0.006(5) -0.009(5)
C2 0.037(7) 0.064(8) 0.069(9) -0.018(7) -0.015(6) -0.011(6)
C3 0.048(8) 0.065(9) 0.084(10) -0.013(8) -0.022(7) -0.008(6)
C4 0.052(8) 0.055(8) 0.097(11) -0.004(8) -0.033(7) -0.016(6)
C5 0.056(9) 0.073(10) 0.120(13) -0.004(9) -0.033(8) -0.022(7)
C6 0.073(10) 0.048(8) 0.135(15) -0.023(10) -0.034(10) 0.003(7)
C7 0.068(10) 0.081(12) 0.115(14) -0.038(11) -0.015(9) -0.012(8)
C8 0.059(9) 0.069(10) 0.091(11) -0.034(9) -0.017(8) -0.004(7)
C9 0.050(9) 0.139(16) 0.094(12) -0.040(12) -0.005(8) -0.007(9)
C10 0.079(11) 0.097(12) 0.075(10) -0.017(9) -0.006(8) -0.022(9)
C11 0.088(11) 0.067(9) 0.061(9) -0.007(7) -0.023(8) -0.021(8)
C12 0.063(9) 0.127(14) 0.068(9) -0.021(9) -0.009(7) -0.019(9)
C13 0.062(10) 0.153(18) 0.121(15) -0.024(13) -0.034(10) -0.032(10)
C14 0.076(11) 0.094(13) 0.128(15) -0.015(11) -0.056(10) 0.005(9)
C15 0.113(14) 0.090(12) 0.100(12) -0.001(9) -0.039(10) -0.045(10)
C16 0.097(12) 0.118(15) 0.100(13) -0.033(11) -0.013(10) -0.049(10)
C17 0.025(6) 0.065(8) 0.067(8) -0.008(7) -0.012(5) -0.006(5)
C18 0.036(7) 0.048(7) 0.067(8) -0.003(6) -0.011(5) -0.002(5)
C20 0.039(6) 0.049(7) 0.064(8) -0.016(6) -0.010(5) -0.007(5)
C21 0.045(7) 0.060(8) 0.071(9) -0.010(7) -0.028(6) 0.002(6)
C22 0.050(8) 0.065(9) 0.080(10) 0.002(8) -0.023(7) -0.006(6)
C23 0.077(10) 0.098(13) 0.064(10) -0.009(9) -0.013(7) -0.006(9)
C24 0.077(11) 0.129(16) 0.061(11) 0.033(11) -0.025(8) -0.020(10)
C25 0.063(9) 0.092(11) 0.088(12) 0.025(10) -0.032(8) -0.026(8)
C26 0.037(7) 0.068(9) 0.087(10) -0.009(8) -0.024(6) -0.006(6)
C27 0.053(8) 0.038(6) 0.074(9) -0.004(6) -0.026(6) -0.009(5)
C28 0.040(7) 0.032(6) 0.092(10) 0.002(6) -0.011(6) -0.006(5)
C29 0.051(8) 0.055(8) 0.059(8) -0.007(7) -0.009(6) -0.005(6)
C30 0.051(8) 0.038(6) 0.081(9) -0.010(6) -0.023(7) -0.002(5)
C31 0.042(7) 0.059(8) 0.073(9) -0.001(7) -0.014(6) -0.008(6)
C32 0.042(7) 0.054(8) 0.081(10) -0.009(7) -0.011(6) -0.012(6)
C42 0.034(6) 0.046(7) 0.075(9) -0.019(6) -0.012(6) -0.009(5)
C43 0.050(7) 0.061(8) 0.065(8) -0.029(7) -0.014(6) -0.011(6)
C44 0.029(6) 0.062(8) 0.080(9) -0.014(7) -0.016(6) -0.001(5)
C45 0.065(9) 0.070(9) 0.071(9) -0.006(8) -0.025(7) -0.020(7)
C46 0.053(8) 0.075(10) 0.083(10) -0.007(8) -0.015(7) -0.006(7)
C47 0.043(7) 0.088(11) 0.077(10) -0.035(9) -0.019(6) -0.002(7)
C48 0.039(7) 0.054(8) 0.079(9) -0.010(7) -0.007(6) -0.001(6)
C49 0.039(7) 0.060(8) 0.071(9) -0.016(7) -0.024(6) -0.011(5)
C50 0.045(7) 0.052(7) 0.097(10) -0.020(7) -0.024(6) -0.020(6)
C51 0.040(7) 0.049(7) 0.054(7) -0.007(6) -0.007(5) -0.012(5)
C52 0.058(8) 0.048(7) 0.059(8) -0.016(6) -0.019(6) -0.007(6)
C53 0.040(7) 0.062(8) 0.072(9) -0.007(7) -0.012(6) -0.006(6)
C54 0.047(7) 0.044(7) 0.075(9) -0.012(6) -0.021(6) 0.016(6)
C55 0.056(8) 0.046(7) 0.068(8) -0.005(6) -0.019(6) -0.013(6)
C56 0.046(7) 0.048(7) 0.059(8) -0.013(6) -0.007(5) -0.009(5)
C57 0.030(6) 0.052(7) 0.082(9) -0.013(7) -0.010(6) -0.010(5)
C58 0.050(8) 0.047(7) 0.058(8) -0.008(6) -0.011(6) -0.007(6)
C60 0.044(7) 0.064(8) 0.071(9) -0.019(7) -0.008(6) -0.002(6)
C61 0.038(6) 0.051(7) 0.052(7) -0.001(6) -0.006(5) -0.004(5)
C62 0.051(8) 0.068(9) 0.077(9) -0.007(8) 0.004(7) -0.014(6)
C63 0.061(9) 0.069(10) 0.096(11) -0.005(9) 0.000(7) -0.016(7)
C64 0.064(9) 0.062(9) 0.081(10) -0.013(8) -0.025(7) -0.004(7)
C65 0.079(10) 0.061(9) 0.074(10) -0.007(8) -0.002(8) -0.024(7)
C66 0.069(9) 0.075(10) 0.064(9) -0.013(8) -0.003(7) -0.007(7)
C67 0.034(6) 0.044(7) 0.075(8) -0.011(6) -0.014(5) -0.004(5)
C68 0.031(6) 0.046(7) 0.083(9) -0.012(6) -0.018(6) -0.004(5)
C69 0.040(7) 0.049(7) 0.087(9) -0.017(7) -0.021(6) -0.002(5)
C70 0.053(7) 0.036(6) 0.073(8) -0.003(6) -0.013(6) -0.011(5)
C71 0.052(8) 0.047(7) 0.082(9) 0.003(7) -0.023(6) -0.010(6)
C72 0.042(7) 0.074(9) 0.061(8) -0.019(7) -0.012(6) -0.013(6)
C82 0.050(7) 0.047(7) 0.076(9) -0.012(7) -0.018(6) -0.005(6)
C83 0.063(9) 0.061(8) 0.060(8) -0.002(7) -0.022(7) -0.015(7)
C84 0.068(9) 0.077(10) 0.060(8) 0.005(7) -0.003(7) -0.025(7)
C85 0.121(13) 0.063(9) 0.066(9) 0.007(8) -0.033(9) -0.008(9)
C86 0.089(12) 0.085(12) 0.080(11) -0.005(9) -0.014(8) -0.021(9)
C87 0.068(9) 0.085(11) 0.069(9) 0.005(8) -0.009(7) -0.014(8)
C88 0.061(9) 0.080(10) 0.062(9) -0.011(8) -0.020(7) -0.007(8)
C89 0.062(8) 0.086(11) 0.068(9) -0.030(8) -0.024(7) 0.013(7)
C90 0.063(9) 0.051(8) 0.081(10) -0.012(7) -0.021(7) 0.002(6)
C91 0.069(9) 0.057(8) 0.063(8) 0.007(7) -0.018(7) -0.024(7)
C92 0.080(10) 0.079(10) 0.111(12) -0.027(9) -0.049(9) -0.010(8)
C93 0.087(12) 0.108(14) 0.118(14) -0.023(12) -0.035(10) -0.033(10)
C94 0.091(13) 0.134(17) 0.089(12) -0.006(12) -0.036(10) -0.056(12)
C95 0.130(16) 0.093(13) 0.117(14) -0.039(11) -0.041(12) -0.036(11)
C96 0.114(13) 0.082(11) 0.110(13) -0.040(10) -0.047(10) -0.002(9)
C97 0.033(6) 0.054(7) 0.063(8) -0.012(6) -0.008(5) -0.008(5)
C98 0.048(7) 0.046(7) 0.064(8) 0.000(6) -0.025(6) -0.004(6)
C100 0.046(7) 0.064(9) 0.085(9) -0.001(8) -0.014(6) -0.002(6)
C101 0.031(6) 0.051(8) 0.089(10) -0.004(8) -0.019(6) -0.008(5)
C102 0.054(8) 0.058(9) 0.115(13) -0.016(9) -0.035(8) -0.007(6)
C103 0.083(10) 0.062(10) 0.137(14) -0.020(10) -0.054(9) -0.012(8)
C104 0.086(11) 0.047(9) 0.176(18) -0.010(11) -0.080(12) -0.014(7)
C105 0.039(8) 0.059(10) 0.154(16) 0.010(10) -0.034(9) -0.012(6)
C106 0.041(7) 0.050(8) 0.093(10) -0.002(7) -0.015(6) 0.001(6)
C107 0.047(7) 0.043(7) 0.056(7) 0.005(6) -0.008(5) -0.009(5)
C108 0.039(7) 0.058(8) 0.083(9) -0.014(7) -0.023(6) -0.008(6)
C109 0.046(7) 0.055(8) 0.094(10) -0.014(7) -0.020(6) -0.002(6)
C110 0.067(9) 0.044(7) 0.098(11) -0.021(7) -0.013(7) -0.009(6)
C111 0.052(8) 0.050(8) 0.104(11) -0.018(7) -0.027(7) -0.003(6)
C112 0.043(7) 0.061(8) 0.077(9) -0.014(7) -0.028(6) -0.006(6)

loop_
_atom_type_symbol
_atom_type_description
_atom_type_scat_dispersion_real
_atom_type_scat_dispersion_imag
_atom_type_scat_source
C C 0.0033 0.0016
;
International Tables for Crystallography
(Vol. C, Tables 4.2.6.8 and 6.1.1.4)
;
H H 0.0000 0.0000
;
International Tables for Crystallography
(Vol. C, Table 6.1.1.4)
;
Br Br -0.2901 2.4595
;
International Tables for Crystallography
(Vol. C, Tables 4.2.6.8 and 6.1.1.4)
;
N N 0.0061 0.0033
;
International Tables for Crystallography
(Vol. C, Tables 4.2.6.8 and 6.1.1.4)
;
O O 0.0106 0.0060
;
International Tables for Crystallography
(Vol. C, Tables 4.2.6.8 and 6.1.1.4)
;

loop_
_geom_angle_atom_site_label_1
_geom_angle_atom_site_label_2
_geom_angle_atom_site_label_3
_geom_angle
C11 N1 C2 116.9(9)
C11 N1 C10 112.9(11)
C2 N1 C10 111.8(10)
C18 N19 C20 123.1(9)
C18 N19 H19 110(6)
C20 N19 H19 126(6)
C51 N41 C42 118.1(8)
C51 N41 C50 117.4(9)
C42 N41 C50 110.6(8)
C58 N59 C60 122.3(10)
C58 N59 H59 127(10)
C60 N59 H59 99(10)
C91 N81 C90 117.1(10)
C91 N81 C82 118.0(9)
C90 N81 C82 112.0(9)
C98 N99 C100 123.7(10)
C98 N99 H99 116(8)
C100 N99 H99 121(8)
N1 C2 C3 114.4(10)
N1 C2 C17 108.1(9)
C3 C2 C17 112.0(9)
N1 C2 H2 107.4
C3 C2 H2 107.4
C17 C2 H2 107.4
C4 C3 C8 120.4(13)
C4 C3 C2 119.7(12)
C8 C3 C2 119.8(13)
C3 C4 C5 120.9(14)
C3 C4 H4 119.5
C5 C4 H4 119.5
C6 C5 C4 118.4(14)
C6 C5 H5 120.8
C4 C5 H5 120.8
C7 C6 C5 119.1(14)
C7 C6 H6 120.5
C5 C6 H6 120.5
C6 C7 C8 122.9(15)
C6 C7 H7 118.5
C8 C7 H7 118.5
C3 C8 C7 118.3(14)
C3 C8 C9 120.7(13)
C7 C8 C9 121.0(14)
C10 C9 C8 114.2(12)
C10 C9 H9A 108.7
C8 C9 H9A 108.7
C10 C9 H9B 108.7
C8 C9 H9B 108.7
H9A C9 H9B 107.6
N1 C10 C9 110.1(11)
N1 C10 H10A 109.6
C9 C10 H10A 109.6
N1 C10 H10B 109.6
C9 C10 H10B 109.6
H10A C10 H10B 108.1
C16 C11 C12 117.0(13)
C16 C11 N1 120.4(13)
C12 C11 N1 122.4(12)
C13 C12 C11 119.6(15)
C13 C12 H12 120.2
C11 C12 H12 120.2
C14 C13 C12 122.3(16)
C14 C13 H13 118.8
C12 C13 H13 118.8
C13 C14 C15 119.0(15)
C13 C14 H14 120.5
C15 C14 H14 120.5
C14 C15 C16 119.7(16)
C14 C15 H15 120.2
C16 C15 H15 120.2
C11 C16 C15 122.3(14)
C11 C16 H16 118.8
C15 C16 H16 118.8
C27 C17 C18 110.7(9)
C27 C17 C2 116.3(10)
C18 C17 C2 106.0(9)
C27 C17 H17 107.9
C18 C17 H17 107.9
C2 C17 H17 107.9
O18 C18 N19 120.9(10)
O18 C18 C17 119.9(10)
N19 C18 C17 118.9(9)
N19 C20 C21 115.6(9)
N19 C20 H20A 108.4
C21 C20 H20A 108.4
N19 C20 H20B 108.4
C21 C20 H20B 108.4
H20A C20 H20B 107.4
C22 C21 C26 118.7(12)
C22 C21 C20 121.8(11)
C26 C21 C20 119.5(12)
C23 C22 C21 119.6(13)
C23 C22 H22 120.2
C21 C22 H22 120.2
C22 C23 C24 120.8(15)
C22 C23 H23 119.6
C24 C23 H23 119.6
C25 C24 C23 120.8(14)
C25 C24 H24 119.6
C23 C24 H24 119.6
C24 C25 C26 118.9(15)
C24 C25 H25 120.6
C26 C25 H25 120.6
C25 C26 C21 121.1(14)
C25 C26 H26 119.5
C21 C26 H26 119.5
C32 C27 C28 115.0(11)
C32 C27 C17 120.1(10)
C28 C27 C17 124.9(10)
C29 C28 C27 121.0(11)
C29 C28 H28 119.5
C27 C28 H28 119.5
C30 C29 C28 121.7(11)
C30 C29 H29 119.2
C28 C29 H29 119.2
C29 C30 C31 120.0(11)
C29 C30 Br1 120.7(9)
C31 C30 Br1 119.1(9)
C32 C31 C30 118.7(11)
C32 C31 H31 120.7
C30 C31 H31 120.7
C31 C32 C27 123.4(11)
C31 C32 H32 118.3
C27 C32 H32 118.3
N41 C42 C43 112.0(9)
N41 C42 C57 107.1(9)
C43 C42 C57 115.1(9)
N41 C42 H42 107.4
C43 C42 H42 107.4
C57 C42 H42 107.4
C48 C43 C44 117.1(11)
C48 C43 C42 121.1(11)
C44 C43 C42 121.7(10)
C45 C44 C43 123.9(11)
C45 C44 H44 118.0
C43 C44 H44 118.0
C44 C45 C46 118.8(12)
C44 C45 H45 120.6
C46 C45 H45 120.6
C47 C46 C45 119.4(13)
C47 C46 H46 120.3
C45 C46 H46 120.3
C46 C47 C48 121.8(12)
C46 C47 H47 119.1
C48 C47 H47 119.1
C43 C48 C47 118.9(11)
C43 C48 C49 121.5(11)
C47 C48 C49 119.5(11)
C48 C49 C50 112.9(10)
C48 C49 H49A 109.0
C50 C49 H49A 109.0
C48 C49 H49B 109.0
C50 C49 H49B 109.0
H49A C49 H49B 107.8
N41 C50 C49 111.5(9)
N41 C50 H50A 109.3
C49 C50 H50A 109.3
N41 C50 H50B 109.3
C49 C50 H50B 109.3
H50A C50 H50B 108.0
N41 C51 C56 119.9(9)
N41 C51 C52 123.7(10)
C56 C51 C52 116.4(10)
C53 C52 C51 120.1(11)
C53 C52 H52 120.0
C51 C52 H52 120.0
C54 C53 C52 121.3(11)
C54 C53 H53 119.4
C52 C53 H53 119.4
C53 C54 C55 119.8(10)
C53 C54 H54 120.1
C55 C54 H54 120.1
C56 C55 C54 120.3(11)
C56 C55 H55 119.8
C54 C55 H55 119.8
C55 C56 C51 122.1(10)
C55 C56 H56 118.9
C51 C56 H56 118.9
C58 C57 C67 111.9(10)
C58 C57 C42 108.7(9)
C67 C57 C42 111.9(9)
C58 C57 H57 108.1
C67 C57 H57 108.1
C42 C57 H57 108.1
O58 C58 N59 123.2(11)
O58 C58 C57 122.0(10)
N59 C58 C57 114.8(10)
N59 C60 C61 114.0(10)
N59 C60 H60A 108.7
C61 C60 H60A 108.7
N59 C60 H60B 108.7
C61 C60 H60B 108.7
H60A C60 H60B 107.6
C62 C61 C66 117.4(11)
C62 C61 C60 123.0(11)
C66 C61 C60 119.6(10)
C61 C62 C63 121.7(12)
C61 C62 H62 119.2
C63 C62 H62 119.2
C62 C63 C64 120.7(13)
C62 C63 H63 119.7
C64 C63 H63 119.7
C65 C64 C63 117.5(13)
C65 C64 H64 121.3
C63 C64 H64 121.3
C64 C65 C66 122.0(13)
C64 C65 H65 119.0
C66 C65 H65 119.0
C65 C66 C61 120.3(12)
C65 C66 H66 119.8
C61 C66 H66 119.8
C68 C67 C72 116.6(10)
C68 C67 C57 123.1(10)
C72 C67 C57 120.3(10)
C69 C68 C67 120.9(10)
C69 C68 H68 119.6
C67 C68 H68 119.6
C70 C69 C68 120.3(11)
C70 C69 H69 119.9
C68 C69 H69 119.9
C69 C70 C71 121.8(11)
C69 C70 Br2 119.6(9)
C71 C70 Br2 118.6(9)
C70 C71 C72 117.9(11)
C70 C71 H71 121.1
C72 C71 H71 121.1
C71 C72 C67 122.5(10)
C71 C72 H72 118.7
C67 C72 H72 118.7
N81 C82 C83 111.4(10)
N81 C82 C97 109.8(9)
C83 C82 C97 110.7(9)
N81 C82 H82 108.2
C83 C82 H82 108.2
C97 C82 H82 108.2
C88 C83 C84 118.9(12)
C88 C83 C82 122.3(12)
C84 C83 C82 118.8(11)
C85 C84 C83 121.1(13)
C85 C84 H84 119.4
C83 C84 H84 119.4
C84 C85 C86 119.1(14)
C84 C85 H85 120.5
C86 C85 H85 120.5
C87 C86 C85 119.8(14)
C87 C86 H86 120.1
C85 C86 H86 120.1
C86 C87 C88 121.2(14)
C86 C87 H87 119.4
C88 C87 H87 119.4
C83 C88 C87 119.7(13)
C83 C88 C89 120.3(12)
C87 C88 C89 119.9(12)
C90 C89 C88 112.3(10)
C90 C89 H89A 109.1
C88 C89 H89A 109.1
C90 C89 H89B 109.1
C88 C89 H89B 109.1
H89A C89 H89B 107.9
N81 C90 C89 110.1(10)
N81 C90 H90A 109.6
C89 C90 H90A 109.6
N81 C90 H90B 109.6
C89 C90 H90B 109.6
H90A C90 H90B 108.2
C96 C91 C92 116.3(12)
C96 C91 N81 121.3(12)
C92 C91 N81 122.4(12)
C93 C92 C91 122.7(15)
C93 C92 H92 118.7
C91 C92 H92 118.7
C92 C93 C94 120.8(16)
C92 C93 H93 119.6
C94 C93 H93 119.6
C95 C94 C93 118.2(15)
C95 C94 H94 120.9
C93 C94 H94 120.9
C94 C95 C96 120.5(16)
C94 C95 H95 119.8
C96 C95 H95 119.8
C91 C96 C95 121.5(15)
C91 C96 H96 119.3
C95 C96 H96 119.3
C107 C97 C98 111.3(9)
C107 C97 C82 113.5(9)
C98 C97 C82 109.5(9)
C107 C97 H97 107.4
C98 C97 H97 107.4
C82 C97 H97 107.4
O98 C98 N99 121.9(11)
O98 C98 C97 121.9(10)
N99 C98 C97 116.1(10)
N99 C100 C101 115.3(10)
N99 C100 H10C 108.5
C101 C100 H10C 108.5
N99 C100 H10D 108.5
C101 C100 H10D 108.5
H10C C100 H10D 107.5
C106 C101 C102 118.7(12)
C106 C101 C100 119.8(13)
C102 C101 C100 121.4(12)
C101 C102 C103 120.6(14)
C101 C102 H102 119.7
C103 C102 H102 119.7
C104 C103 C102 118.5(16)
C104 C103 H103 120.7
C102 C103 H103 120.7
C105 C104 C103 121.1(15)
C105 C104 H104 119.5
C103 C104 H104 119.5
C104 C105 C106 119.7(15)
C104 C105 H105 120.1
C106 C105 H105 120.1
C101 C106 C105 121.3(14)
C101 C106 H106 119.4
C105 C106 H106 119.4
C112 C107 C108 116.9(10)
C112 C107 C97 120.8(10)
C108 C107 C97 122.3(10)
C109 C108 C107 121.8(11)
C109 C108 H108 119.1
C107 C108 H108 119.1
C108 C109 C110 118.9(11)
C108 C109 H109 120.5
C110 C109 H109 120.5
C109 C110 C111 122.1(11)
C109 C110 Br3 118.8(10)
C111 C110 Br3 119.1(9)
C112 C111 C110 117.7(11)
C112 C111 H111 121.2
C110 C111 H111 121.2
C111 C112 C107 122.6(11)
C111 C112 H112 118.7
C107 C112 H112 118.7

loop_
_geom_bond_atom_site_label_1
_geom_bond_atom_site_label_2
_geom_bond_distance
Br1 C30 1.901(12)
Br2 C70 1.917(11)
Br3 C110 1.933(12)
O18 C18 1.277(12)
O58 C58 1.262(12)
O98 C98 1.254(12)
N1 C11 1.424(15)
N1 C2 1.461(14)
N1 C10 1.495(16)
N19 C18 1.340(13)
N19 C20 1.431(13)
N19 H19 0.980(5)
N41 C51 1.423(13)
N41 C42 1.474(13)
N41 C50 1.481(12)
N59 C58 1.347(14)
N59 C60 1.487(15)
N59 H59 0.980(5)
N81 C91 1.413(15)
N81 C90 1.471(14)
N81 C82 1.495(14)
N99 C98 1.337(13)
N99 C100 1.473(15)
N99 H99 0.980(5)
C2 C3 1.524(17)
C2 C17 1.570(15)
C2 H2 1.0000
C3 C4 1.370(17)
C3 C8 1.399(18)
C4 C5 1.432(17)
C4 H4 0.9500
C5 C6 1.41(2)
C5 H5 0.9500
C6 C7 1.37(2)
C6 H6 0.9500
C7 C8 1.401(19)
C7 H7 0.9500
C8 C9 1.52(2)
C9 C10 1.50(2)
C9 H9A 0.9900
C9 H9B 0.9900
C10 H10A 0.9900
C10 H10B 0.9900
C11 C16 1.365(19)
C11 C12 1.417(18)
C12 C13 1.411(19)
C12 H12 0.9500
C13 C14 1.36(2)
C13 H13 0.9500
C14 C15 1.36(2)
C14 H14 0.9500
C15 C16 1.43(2)
C15 H15 0.9500
C16 H16 0.9500
C17 C27 1.456(15)
C17 C18 1.536(15)
C17 H17 1.0000
C20 C21 1.515(16)
C20 H20A 0.9900
C20 H20B 0.9900
C21 C22 1.399(17)
C21 C26 1.422(16)
C22 C23 1.384(18)
C22 H22 0.9500
C23 C24 1.39(2)
C23 H23 0.9500
C24 C25 1.38(2)
C24 H24 0.9500
C25 C26 1.386(18)
C25 H25 0.9500
C26 H26 0.9500
C27 C32 1.405(15)
C27 C28 1.450(16)
C28 C29 1.378(16)
C28 H28 0.9500
C29 C30 1.360(15)
C29 H29 0.9500
C30 C31 1.404(16)
C31 C32 1.391(16)
C31 H31 0.9500
C32 H32 0.9500
C42 C43 1.479(16)
C42 C57 1.550(15)
C42 H42 1.0000
C43 C48 1.402(16)
C43 C44 1.429(16)
C44 C45 1.371(16)
C44 H44 0.9500
C45 C46 1.403(17)
C45 H45 0.9500
C46 C47 1.391(18)
C46 H46 0.9500
C47 C48 1.435(17)
C47 H47 0.9500
C48 C49 1.489(15)
C49 C50 1.520(16)
C49 H49A 0.9900
C49 H49B 0.9900
C50 H50A 0.9900
C50 H50B 0.9900
C51 C56 1.428(15)
C51 C52 1.434(15)
C52 C53 1.405(15)
C52 H52 0.9500
C53 C54 1.376(15)
C53 H53 0.9500
C54 C55 1.393(15)
C54 H54 0.9500
C55 C56 1.376(15)
C55 H55 0.9500
C56 H56 0.9500
C57 C58 1.500(16)
C57 C67 1.533(15)
C57 H57 1.0000
C60 C61 1.490(16)
C60 H60A 0.9900
C60 H60B 0.9900
C61 C62 1.380(16)
C61 C66 1.409(16)
C62 C63 1.394(17)
C62 H62 0.9500
C63 C64 1.398(17)
C63 H63 0.9500
C64 C65 1.382(17)
C64 H64 0.9500
C65 C66 1.388(17)
C65 H65 0.9500
C66 H66 0.9500
C67 C68 1.392(14)
C67 C72 1.416(15)
C68 C69 1.386(15)
C68 H68 0.9500
C69 C70 1.364(15)
C69 H69 0.9500
C70 C71 1.369(15)
C71 C72 1.386(16)
C71 H71 0.9500
C72 H72 0.9500
C82 C83 1.499(16)
C82 C97 1.548(15)
C82 H82 1.0000
C83 C88 1.402(17)
C83 C84 1.405(17)
C84 C85 1.387(18)
C84 H84 0.9500
C85 C86 1.44(2)
C85 H85 0.9500
C86 C87 1.348(19)
C86 H86 0.9500
C87 C88 1.419(18)
C87 H87 0.9500
C88 C89 1.519(18)
C89 C90 1.514(17)
C89 H89A 0.9900
C89 H89B 0.9900
C90 H90A 0.9900
C90 H90B 0.9900
C91 C96 1.387(18)
C91 C92 1.403(17)
C92 C93 1.384(19)
C92 H92 0.9500
C93 C94 1.39(2)
C93 H93 0.9500
C94 C95 1.39(2)
C94 H94 0.9500
C95 C96 1.42(2)
C95 H95 0.9500
C96 H96 0.9500
C97 C107 1.503(15)
C97 C98 1.528(15)
C97 H97 1.0000
C100 C101 1.524(17)
C100 H10C 0.9900
C100 H10D 0.9900
C101 C106 1.369(16)
C101 C102 1.373(17)
C102 C103 1.410(18)
C102 H102 0.9500
C103 C104 1.38(2)
C103 H103 0.9500
C104 C105 1.35(2)
C104 H104 0.9500
C105 C106 1.388(18)
C105 H105 0.9500
C106 H106 0.9500
C107 C112 1.406(15)
C107 C108 1.406(14)
C108 C109 1.357(16)
C108 H108 0.9500
C109 C110 1.387(17)
C109 H109 0.9500
C110 C111 1.389(16)
C111 C112 1.367(15)
C111 H111 0.9500
C112 H112 0.9500

loop_
_geom_torsion_atom_site_label_1
_geom_torsion_atom_site_label_2
_geom_torsion_atom_site_label_3
_geom_torsion_atom_site_label_4
_geom_torsion
C11 N1 C2 C3 84.0(13)
C10 N1 C2 C3 -48.4(13)
C11 N1 C2 C17 -150.5(10)
C10 N1 C2 C17 77.1(12)
N1 C2 C3 C4 -158.4(10)
C17 C2 C3 C4 78.1(13)
N1 C2 C3 C8 17.6(15)
C17 C2 C3 C8 -105.8(13)
C8 C3 C4 C5 1.5(18)
C2 C3 C4 C5 177.5(10)
C3 C4 C5 C6 1.4(18)
C4 C5 C6 C7 -3(2)
C5 C6 C7 C8 2(2)
C4 C3 C8 C7 -2.4(18)
C2 C3 C8 C7 -178.4(11)
C4 C3 C8 C9 175.0(12)
C2 C3 C8 C9 -1.0(18)
C6 C7 C8 C3 0(2)
C6 C7 C8 C9 -177.0(13)
C3 C8 C9 C10 15.4(18)
C7 C8 C9 C10 -167.2(12)
C11 N1 C10 C9 -71.7(15)
C2 N1 C10 C9 62.7(14)
C8 C9 C10 N1 -44.9(16)
C2 N1 C11 C16 169.7(13)
C10 N1 C11 C16 -58.5(18)
C2 N1 C11 C12 -5.4(19)
C10 N1 C11 C12 126.4(14)
C16 C11 C12 C13 1(2)
N1 C11 C12 C13 176.2(14)
C11 C12 C13 C14 -1(3)
C12 C13 C14 C15 1(3)
C13 C14 C15 C16 -2(3)
C12 C11 C16 C15 -2(2)
N1 C11 C16 C15 -177.1(14)
C14 C15 C16 C11 2(3)
N1 C2 C17 C27 178.2(9)
C3 C2 C17 C27 -54.9(13)
N1 C2 C17 C18 54.7(11)
C3 C2 C17 C18 -178.4(10)
C20 N19 C18 O18 1.6(17)
C20 N19 C18 C17 -172.1(10)
C27 C17 C18 O18 -74.3(13)
C2 C17 C18 O18 52.7(13)
C27 C17 C18 N19 99.5(12)
C2 C17 C18 N19 -133.5(10)
C18 N19 C20 C21 -110.2(12)
N19 C20 C21 C22 18.6(14)
N19 C20 C21 C26 -162.4(9)
C26 C21 C22 C23 2.2(16)
C20 C21 C22 C23 -178.8(10)
C21 C22 C23 C24 0.1(19)
C22 C23 C24 C25 -3(2)
C23 C24 C25 C26 2.6(19)
C24 C25 C26 C21 -0.2(17)
C22 C21 C26 C25 -2.2(16)
C20 C21 C26 C25 178.8(10)
C18 C17 C27 C32 -139.7(10)
C2 C17 C27 C32 99.3(12)
C18 C17 C27 C28 40.6(14)
C2 C17 C27 C28 -80.4(14)
C32 C27 C28 C29 2.8(15)
C17 C27 C28 C29 -177.5(10)
C27 C28 C29 C30 0.5(17)
C28 C29 C30 C31 -4.9(17)
C28 C29 C30 Br1 179.0(9)
C29 C30 C31 C32 5.6(17)
Br1 C30 C31 C32 -178.2(8)
C30 C31 C32 C27 -2.2(17)
C28 C27 C32 C31 -1.9(16)
C17 C27 C32 C31 178.3(11)
C51 N41 C42 C43 86.1(11)
C50 N41 C42 C43 -53.2(12)
C51 N41 C42 C57 -146.9(9)
C50 N41 C42 C57 73.8(11)
N41 C42 C43 C48 24.0(14)
C57 C42 C43 C48 -98.6(12)
N41 C42 C43 C44 -154.4(10)
C57 C42 C43 C44 83.0(13)
C48 C43 C44 C45 3.0(17)
C42 C43 C44 C45 -178.5(11)
C43 C44 C45 C46 -2.2(19)
C44 C45 C46 C47 -0.2(19)
C45 C46 C47 C48 1.7(19)
C44 C43 C48 C47 -1.4(16)
C42 C43 C48 C47 -179.8(10)
C44 C43 C48 C49 174.8(10)
C42 C43 C48 C49 -3.7(17)
C46 C47 C48 C43 -0.9(17)
C46 C47 C48 C49 -177.1(11)
C43 C48 C49 C50 12.2(16)
C47 C48 C49 C50 -171.7(10)
C51 N41 C50 C49 -76.4(12)
C42 N41 C50 C49 63.3(12)
C48 C49 C50 N41 -41.2(13)
C42 N41 C51 C56 170.7(10)
C50 N41 C51 C56 -52.7(14)
C42 N41 C51 C52 -6.7(15)
C50 N41 C51 C52 129.9(11)
N41 C51 C52 C53 177.4(10)
C56 C51 C52 C53 -0.1(15)
C51 C52 C53 C54 -1.6(17)
C52 C53 C54 C55 2.1(18)
C53 C54 C55 C56 -0.9(17)
C54 C55 C56 C51 -0.8(17)
N41 C51 C56 C55 -176.3(10)
C52 C51 C56 C55 1.3(16)
N41 C42 C57 C58 51.2(11)
C43 C42 C57 C58 176.4(9)
N41 C42 C57 C67 175.3(9)
C43 C42 C57 C67 -59.5(12)
C60 N59 C58 O58 1.6(17)
C60 N59 C58 C57 -177.0(10)
C67 C57 C58 O58 -70.2(13)
C42 C57 C58 O58 53.9(13)
C67 C57 C58 N59 108.4(11)
C42 C57 C58 N59 -127.5(10)
C58 N59 C60 C61 -95.1(13)
N59 C60 C61 C62 44.0(15)
N59 C60 C61 C66 -137.1(11)
C66 C61 C62 C63 -5.8(19)
C60 C61 C62 C63 173.1(12)
C61 C62 C63 C64 2(2)
C62 C63 C64 C65 4(2)
C63 C64 C65 C66 -6(2)
C64 C65 C66 C61 2(2)
C62 C61 C66 C65 4.1(18)
C60 C61 C66 C65 -174.9(11)
C58 C57 C67 C68 44.3(15)
C42 C57 C67 C68 -77.9(14)
C58 C57 C67 C72 -136.5(11)
C42 C57 C67 C72 101.3(12)
C72 C67 C68 C69 0.0(17)
C57 C67 C68 C69 179.2(11)
C67 C68 C69 C70 1.0(18)
C68 C69 C70 C71 0.1(18)
C68 C69 C70 Br2 -178.2(9)
C69 C70 C71 C72 -2.2(18)
Br2 C70 C71 C72 176.1(9)
C70 C71 C72 C67 3.3(18)
C68 C67 C72 C71 -2.2(17)
C57 C67 C72 C71 178.5(11)
C91 N81 C82 C83 91.4(12)
C90 N81 C82 C83 -49.1(13)
C91 N81 C82 C97 -145.5(10)
C90 N81 C82 C97 74.0(11)
N81 C82 C83 C88 17.7(16)
C97 C82 C83 C88 -104.8(13)
N81 C82 C83 C84 -162.0(10)
C97 C82 C83 C84 75.4(13)
C88 C83 C84 C85 3.0(19)
C82 C83 C84 C85 -177.2(12)
C83 C84 C85 C86 -1(2)
C84 C85 C86 C87 -2(2)
C85 C86 C87 C88 2(2)
C84 C83 C88 C87 -3.2(18)
C82 C83 C88 C87 177.0(11)
C84 C83 C88 C89 177.1(11)
C82 C83 C88 C89 -2.7(18)
C86 C87 C88 C83 1(2)
C86 C87 C88 C89 -179.3(12)
C83 C88 C89 C90 17.4(17)
C87 C88 C89 C90 -162.3(12)
C91 N81 C90 C89 -75.3(13)
C82 N81 C90 C89 65.6(13)
C88 C89 C90 N81 -47.6(14)
C90 N81 C91 C96 -24.3(17)
C82 N81 C91 C96 -162.8(12)
C90 N81 C91 C92 155.9(12)
C82 N81 C91 C92 17.4(17)
C96 C91 C92 C93 0(2)
N81 C91 C92 C93 179.3(14)
C91 C92 C93 C94 0(3)
C92 C93 C94 C95 -1(3)
C93 C94 C95 C96 3(3)
C92 C91 C96 C95 2(2)
N81 C91 C96 C95 -177.9(14)
C94 C95 C96 C91 -3(3)
N81 C82 C97 C107 163.6(9)
C83 C82 C97 C107 -72.9(12)
N81 C82 C97 C98 38.5(11)
C83 C82 C97 C98 162.0(10)
C100 N99 C98 O98 0.6(17)
C100 N99 C98 C97 -177.1(10)
C107 C97 C98 O98 -66.2(14)
C82 C97 C98 O98 60.1(13)
C107 C97 C98 N99 111.5(11)
C82 C97 C98 N99 -122.1(11)
C98 N99 C100 C101 -90.5(13)
N99 C100 C101 C106 -152.6(10)
N99 C100 C101 C102 29.7(15)
C106 C101 C102 C103 0.5(17)
C100 C101 C102 C103 178.2(11)
C101 C102 C103 C104 -2.2(19)
C102 C103 C104 C105 3(2)
C103 C104 C105 C106 -3(2)
C102 C101 C106 C105 0.2(16)
C100 C101 C106 C105 -177.6(10)
C104 C105 C106 C101 0.9(18)
C98 C97 C107 C112 -108.0(12)
C82 C97 C107 C112 127.9(11)
C98 C97 C107 C108 72.6(13)
C82 C97 C107 C108 -51.5(14)
C112 C107 C108 C109 -0.9(17)
C97 C107 C108 C109 178.6(12)
C107 C108 C109 C110 0.4(19)
C108 C109 C110 C111 1(2)
C108 C109 C110 Br3 178.7(10)
C109 C110 C111 C112 -2(2)
Br3 C110 C111 C112 -179.9(10)
C110 C111 C112 C107 2.0(19)
C108 C107 C112 C111 -0.4(18)
C97 C107 C112 C111 -179.9(11)
